data_4113667
loop_
_publ_author_name
'Manabu Hatano'
'Koichi Mikami'

_publ_section_title
;
 Highly Enantioselective Quinoline Synthesis via Ene-type Cyclization of
 1,7-Enynes Catalyzed by a Cationic BINAP-Palladium(II) Complex
;
_journal_name_full 'Journal of the American Chemical Society'
_journal_page_first 4704
_journal_page_last 4705
_journal_paper_doi 10.1021/ja0292748
_journal_volume 125
_journal_year 2003
_chemical_formula_sum 'C23 H23 N O4 S'
_chemical_formula_weight 409.48
_chemical_name_systematic
; 
manuscript number (JA0292748) 
[1-(Toluene-4-sulfonyl)-2,3-dihydro-1H-quinolin-4
-ylidene-3-spirocyclopent-2'-ene]-acetic acid
 methyl ester. 
;
_space_group_IT_number 2
_symmetry_cell_setting triclinic
_symmetry_space_group_name_Hall '-P 1'
_symmetry_space_group_name_H-M 'P -1'
_atom_sites_solution_hydrogens geom
_atom_sites_solution_primary direct
_atom_sites_solution_secondary difmap
_audit_creation_method SHELXL-97
_cell_angle_alpha 99.1700(10)
_cell_angle_beta 90.207(3)
_cell_angle_gamma 72.859(2)
_cell_formula_units_Z 2
_cell_length_a 8.7403(2)
_cell_length_b 14.6538(7)
_cell_length_c 8.4165(3)
_cell_measurement_temperature 233(2)
_cell_volume 1015.85(7)
_computing_structure_refinement 'SHELXL-97 (Sheldrick, 1997)'
_computing_structure_solution 'SHELXS-97 (Sheldrick, 1990)'
_diffrn_ambient_temperature 233(2)
_diffrn_measured_fraction_theta_full 0.895
_diffrn_measured_fraction_theta_max 0.895
_diffrn_radiation_monochromator graphite
_diffrn_radiation_source 'fine-focus sealed tube'
_diffrn_radiation_type MoK\a
_diffrn_radiation_wavelength 0.71069
_diffrn_reflns_av_R_equivalents 0.0000
_diffrn_reflns_av_sigmaI/netI 0.0181
_diffrn_reflns_limit_h_max 9
_diffrn_reflns_limit_h_min 0
_diffrn_reflns_limit_k_max 19
_diffrn_reflns_limit_k_min -17
_diffrn_reflns_limit_l_max 10
_diffrn_reflns_limit_l_min -10
_diffrn_reflns_number 4172
_diffrn_reflns_theta_full 27.48
_diffrn_reflns_theta_max 27.48
_diffrn_reflns_theta_min 1.47
_exptl_absorpt_coefficient_mu 0.189
_exptl_crystal_density_diffrn 1.339
_exptl_crystal_F_000 432
_refine_diff_density_max 0.224
_refine_diff_density_min -0.719
_refine_diff_density_rms 0.085
_refine_ls_extinction_method none
_refine_ls_goodness_of_fit_ref 1.804
_refine_ls_hydrogen_treatment mixed
_refine_ls_matrix_type full
_refine_ls_number_parameters 262
_refine_ls_number_reflns 4172
_refine_ls_number_restraints 0
_refine_ls_restrained_S_all 1.804
_refine_ls_R_factor_all 0.0654
_refine_ls_R_factor_gt 0.0617
_refine_ls_shift/su_max 0.000
_refine_ls_shift/su_mean 0.000
_refine_ls_structure_factor_coef Fsqd
_refine_ls_weighting_details 'calc w=1/[\s^2^(Fo^2^)+(0.0859P)^2^+0.0000P] where P=(Fo^2^+2Fc^2^)/3'
_refine_ls_weighting_scheme calc
_refine_ls_wR_factor_gt 0.1845
_refine_ls_wR_factor_ref 0.1862
_reflns_number_gt 3957
_reflns_number_total 4172
_reflns_threshold_expression >2sigma(I)
_cod_data_source_file ja0292748si20030313_020403.cif
_cod_data_source_block aaa
_cod_original_cell_volume 1015.85(6)
_cod_database_code 4113667

loop_
_symmetry_equiv_pos_as_xyz
'x, y, z'
'-x, -y, -z'

loop_
_atom_site_label
_atom_site_type_symbol
_atom_site_fract_x
_atom_site_fract_y
_atom_site_fract_z
_atom_site_U_iso_or_equiv
_atom_site_adp_type
_atom_site_occupancy
_atom_site_symmetry_multiplicity
_atom_site_calc_flag
_atom_site_refinement_flags
S1 S 0.26265(6) 0.21337(4) -0.11826(5) 0.0376(2) Uani 1 1 d .
O1 O 0.37400(19) 0.26503(12) -0.13989(17) 0.0485(4) Uani 1 1 d .
O2 O 0.2285(2) 0.14954(12) -0.25080(18) 0.0514(4) Uani 1 1 d .
O3 O 0.07834(17) 0.37718(11) 0.5342(2) 0.0509(4) Uani 1 1 d .
O4 O -0.16461(18) 0.35807(12) 0.52635(19) 0.0500(4) Uani 1 1 d .
N1 N 0.33019(19) 0.14732(11) 0.02332(18) 0.0350(4) Uani 1 1 d .
C1 C 0.2355(3) 0.08159(16) 0.0502(3) 0.0468(5) Uani 1 1 d .
H1A H 0.2926 0.0162 -0.0048 0.056 Uiso 1 1 calc R
H1B H 0.1325 0.1024 -0.0001 0.056 Uiso 1 1 calc R
C2 C 0.2030(2) 0.07687(13) 0.2268(2) 0.0364(4) Uani 1 1 d .
C3 C 0.1768(2) 0.17769(13) 0.3241(2) 0.0303(4) Uani 1 1 d .
C4 C 0.3934(2) 0.24761(14) 0.4428(2) 0.0353(4) Uani 1 1 d .
H4 H 0.3449 0.2591 0.5465 0.042 Uiso 1 1 calc R
C5 C 0.5350(2) 0.26814(16) 0.4220(2) 0.0405(5) Uani 1 1 d .
H5 H 0.5812 0.2952 0.5114 0.049 Uiso 1 1 calc R
C6 C 0.6104(2) 0.24935(16) 0.2706(3) 0.0436(5) Uani 1 1 d .
H6 H 0.7061 0.2648 0.2574 0.052 Uiso 1 1 calc R
C7 C 0.5451(2) 0.20815(16) 0.1396(3) 0.0409(5) Uani 1 1 d .
H7 H 0.5981 0.1930 0.0375 0.049 Uiso 1 1 calc R
C8 C 0.3999(2) 0.18895(13) 0.1590(2) 0.0323(4) Uani 1 1 d .
C9 C 0.3212(2) 0.20976(12) 0.3104(2) 0.0291(4) Uani 1 1 d .
C10 C 0.0801(2) 0.29722(14) -0.0382(2) 0.0363(4) Uani 1 1 d .
C11 C 0.0832(3) 0.37375(14) 0.0806(2) 0.0404(5) Uani 1 1 d .
H11 H 0.1813 0.3830 0.1130 0.049 Uiso 1 1 calc R
C12 C -0.0605(3) 0.43663(15) 0.1510(3) 0.0452(5) Uani 1 1 d .
H12 H -0.0590 0.4881 0.2328 0.054 Uiso 1 1 calc R
C13 C -0.2060(3) 0.42478(16) 0.1029(3) 0.0469(5) Uani 1 1 d .
C14 C -0.2059(3) 0.34819(18) -0.0177(3) 0.0518(5) Uani 1 1 d .
H14 H -0.3040 0.3398 -0.0522 0.062 Uiso 1 1 calc R
C15 C -0.0642(3) 0.28413(17) -0.0879(3) 0.0467(5) Uani 1 1 d .
H15 H -0.0658 0.2321 -0.1686 0.056 Uiso 1 1 calc R
C16 C -0.3598(3) 0.4934(2) 0.1821(4) 0.0689(8) Uani 1 1 d .
H16A H -0.4498 0.4750 0.1346 0.103 Uiso 1 1 calc R
H16B H -0.3676 0.5587 0.1664 0.103 Uiso 1 1 calc R
H16C H -0.3612 0.4907 0.2965 0.103 Uiso 1 1 calc R
C17 C 0.0629(3) 0.03574(17) 0.2357(3) 0.0531(6) Uani 1 1 d .
H17 H -0.0377 0.0606 0.1932 0.064 Uiso 1 1 calc R
C18 C 0.1026(4) -0.0401(2) 0.3119(4) 0.0761(9) Uani 1 1 d .
H18 H 0.0305 -0.0732 0.3356 0.091 Uiso 1 1 calc R
C19 C 0.2637(5) -0.0657(2) 0.3534(5) 0.0899(11) Uani 1 1 d .
H19A H 0.3193 -0.1322 0.3020 0.108 Uiso 1 1 calc R
H19B H 0.2702 -0.0623 0.4704 0.108 Uiso 1 1 calc R
C20 C 0.3410(3) 0.00280(16) 0.2979(3) 0.0549(6) Uani 1 1 d .
H20A H 0.4263 -0.0315 0.2155 0.066 Uiso 1 1 calc R
H20B H 0.3868 0.0354 0.3882 0.066 Uiso 1 1 calc R
C21 C 0.0406(2) 0.22603(14) 0.4078(2) 0.0355(4) Uani 1 1 d .
H21 H -0.0353 0.1923 0.4120 0.043 Uiso 1 1 calc R
C22 C -0.0055(2) 0.32701(15) 0.4952(2) 0.0352(4) Uani 1 1 d .
C23 C -0.2284(3) 0.45549(19) 0.6093(3) 0.0560(6) Uani 1 1 d .
H23A H -0.3435 0.4706 0.6264 0.084 Uiso 1 1 calc R
H23B H -0.2054 0.4997 0.5453 0.084 Uiso 1 1 calc R
H23C H -0.1797 0.4621 0.7126 0.084 Uiso 1 1 calc R

loop_
_atom_site_aniso_label
_atom_site_aniso_U_11
_atom_site_aniso_U_22
_atom_site_aniso_U_33
_atom_site_aniso_U_23
_atom_site_aniso_U_13
_atom_site_aniso_U_12
S1 0.0443(4) 0.0415(3) 0.0238(3) 0.00241(19) 0.00337(18) -0.0095(2)
O1 0.0508(9) 0.0598(10) 0.0384(8) 0.0141(7) 0.0064(6) -0.0186(7)
O2 0.0610(10) 0.0563(10) 0.0288(7) -0.0055(6) -0.0002(6) -0.0117(7)
O3 0.0343(9) 0.0475(9) 0.0679(10) -0.0088(7) 0.0013(6) -0.0169(6)
O4 0.0342(9) 0.0566(10) 0.0562(9) -0.0107(7) 0.0099(6) -0.0191(7)
N1 0.0408(9) 0.0333(8) 0.0289(8) 0.0015(6) -0.0002(6) -0.0099(6)
C1 0.0663(15) 0.0370(11) 0.0419(11) 0.0025(8) -0.0075(9) -0.0247(10)
C2 0.0389(11) 0.0293(9) 0.0435(11) 0.0089(8) -0.0068(7) -0.0124(7)
C3 0.0333(10) 0.0324(9) 0.0296(9) 0.0103(7) -0.0078(6) -0.0138(7)
C4 0.0336(11) 0.0423(10) 0.0324(9) 0.0098(8) -0.0069(7) -0.0129(7)
C5 0.0351(11) 0.0488(11) 0.0427(11) 0.0113(9) -0.0134(8) -0.0184(8)
C6 0.0277(11) 0.0521(12) 0.0553(13) 0.0143(10) -0.0049(8) -0.0160(8)
C7 0.0335(11) 0.0460(11) 0.0420(11) 0.0087(8) 0.0050(7) -0.0094(8)
C8 0.0338(10) 0.0271(8) 0.0346(9) 0.0050(7) -0.0016(7) -0.0067(6)
C9 0.0261(10) 0.0314(9) 0.0317(9) 0.0090(7) -0.0057(6) -0.0096(6)
C10 0.0427(11) 0.0366(10) 0.0270(9) 0.0065(7) -0.0010(7) -0.0074(7)
C11 0.0437(12) 0.0338(10) 0.0413(11) 0.0040(8) -0.0044(8) -0.0090(8)
C12 0.0518(14) 0.0344(10) 0.0425(11) 0.0028(8) -0.0014(9) -0.0044(8)
C13 0.0513(14) 0.0422(11) 0.0411(11) 0.0144(9) 0.0024(9) -0.0004(9)
C14 0.0454(14) 0.0549(14) 0.0545(13) 0.0128(11) -0.0063(9) -0.0123(10)
C15 0.0515(14) 0.0472(12) 0.0398(11) 0.0026(9) -0.0066(9) -0.0147(9)
C16 0.0510(16) 0.0662(17) 0.0726(18) 0.0088(14) 0.0057(12) 0.0073(12)
C17 0.0531(14) 0.0450(12) 0.0668(15) 0.0017(11) -0.0050(10) -0.0272(10)
C18 0.106(3) 0.0587(16) 0.078(2) 0.0086(14) 0.0217(17) -0.0476(17)
C19 0.110(3) 0.0589(18) 0.108(3) 0.0480(19) -0.007(2) -0.0185(17)
C20 0.0622(15) 0.0347(11) 0.0650(15) 0.0193(10) -0.0139(11) -0.0046(9)
C21 0.0358(11) 0.0421(10) 0.0334(9) 0.0063(8) -0.0042(7) -0.0192(8)
C22 0.0311(10) 0.0456(11) 0.0306(9) 0.0024(8) -0.0003(7) -0.0159(7)
C23 0.0407(13) 0.0565(15) 0.0637(15) -0.0063(11) 0.0131(10) -0.0122(10)

loop_
_atom_type_symbol
_atom_type_description
_atom_type_scat_dispersion_real
_atom_type_scat_dispersion_imag
_atom_type_scat_source
C C 0.0033 0.0016 'International Tables Vol C Tables 4.2.6.8 and 6.1.1.4'
H H 0.0000 0.0000 'International Tables Vol C Tables 4.2.6.8 and 6.1.1.4'
N N 0.0061 0.0033 'International Tables Vol C Tables 4.2.6.8 and 6.1.1.4'
O O 0.0106 0.0060 'International Tables Vol C Tables 4.2.6.8 and 6.1.1.4'
S S 0.1246 0.1234 'International Tables Vol C Tables 4.2.6.8 and 6.1.1.4'

loop_
_geom_angle_atom_site_label_1
_geom_angle_atom_site_label_2
_geom_angle_atom_site_label_3
_geom_angle
O1 S1 O2 120.05(9)
O1 S1 N1 107.20(9)
O2 S1 N1 106.46(9)
O1 S1 C10 108.55(10)
O2 S1 C10 108.08(10)
N1 S1 C10 105.61(8)
C22 O4 C23 115.98(17)
C8 N1 C1 118.11(15)
C8 N1 S1 118.25(12)
C1 N1 S1 114.14(13)
N1 C1 C2 115.32(16)
C3 C2 C17 114.90(17)
C3 C2 C1 108.03(15)
C17 C2 C1 108.18(17)
C3 C2 C20 109.55(16)
C17 C2 C20 102.90(17)
C1 C2 C20 113.4(2)
C21 C3 C9 127.41(17)
C21 C3 C2 122.08(16)
C9 C3 C2 110.51(15)
C5 C4 C9 120.28(17)
C4 C5 C6 120.68(18)
C7 C6 C5 120.01(18)
C6 C7 C8 119.67(18)
C7 C8 C9 120.72(18)
C7 C8 N1 120.08(17)
C9 C8 N1 119.20(16)
C8 C9 C4 118.55(17)
C8 C9 C3 117.36(16)
C4 C9 C3 123.54(16)
C15 C10 C11 120.59(19)
C15 C10 S1 120.36(16)
C11 C10 S1 118.98(15)
C10 C11 C12 119.2(2)
C13 C12 C11 121.1(2)
C12 C13 C14 118.6(2)
C12 C13 C16 120.0(2)
C14 C13 C16 121.4(2)
C15 C14 C13 121.2(2)
C14 C15 C10 119.4(2)
C18 C17 C2 110.5(2)
C17 C18 C19 112.9(2)
C18 C19 C20 108.6(2)
C19 C20 C2 104.7(2)
C3 C21 C22 127.46(16)
O3 C22 O4 122.27(19)
O3 C22 C21 128.52(18)
O4 C22 C21 109.21(16)

loop_
_geom_bond_atom_site_label_1
_geom_bond_atom_site_label_2
_geom_bond_distance
S1 O1 1.4257(16)
S1 O2 1.4276(16)
S1 N1 1.6526(16)
S1 C10 1.760(2)
O3 C22 1.193(2)
O4 C22 1.342(2)
O4 C23 1.433(3)
N1 C8 1.428(2)
N1 C1 1.485(2)
C1 C2 1.530(3)
C2 C3 1.524(3)
C2 C17 1.522(3)
C2 C20 1.556(3)
C3 C21 1.329(3)
C3 C9 1.481(2)
C4 C5 1.376(3)
C4 C9 1.397(2)
C5 C6 1.386(3)
C6 C7 1.375(3)
C7 C8 1.393(3)
C8 C9 1.396(3)
C10 C15 1.384(3)
C10 C11 1.385(3)
C11 C12 1.388(3)
C12 C13 1.384(3)
C13 C14 1.388(3)
C13 C16 1.503(3)
C14 C15 1.381(3)
C17 C18 1.329(4)
C18 C19 1.404(5)
C19 C20 1.495(4)
C21 C22 1.482(3)

loop_
_geom_torsion_atom_site_label_1
_geom_torsion_atom_site_label_2
_geom_torsion_atom_site_label_3
_geom_torsion_atom_site_label_4
_geom_torsion
O1 S1 N1 C8 39.63(16)
O2 S1 N1 C8 169.27(13)
C10 S1 N1 C8 -75.98(15)
O1 S1 N1 C1 -174.58(14)
O2 S1 N1 C1 -44.94(16)
C10 S1 N1 C1 69.81(15)
C8 N1 C1 C2 8.4(3)
S1 N1 C1 C2 -137.46(16)
N1 C1 C2 C3 36.3(2)
N1 C1 C2 C17 161.21(18)
N1 C1 C2 C20 -85.3(2)
C17 C2 C3 C21 -1.1(3)
C1 C2 C3 C21 119.8(2)
C20 C2 C3 C21 -116.3(2)
C17 C2 C3 C9 178.63(16)
C1 C2 C3 C9 -60.51(19)
C20 C2 C3 C9 63.4(2)
C9 C4 C5 C6 -1.7(3)
C4 C5 C6 C7 -1.2(3)
C5 C6 C7 C8 2.5(3)
C6 C7 C8 C9 -1.0(3)
C6 C7 C8 N1 179.21(18)
C1 N1 C8 C7 147.68(19)
S1 N1 C8 C7 -67.9(2)
C1 N1 C8 C9 -32.2(2)
S1 N1 C8 C9 112.27(16)
C7 C8 C9 C4 -1.8(3)
N1 C8 C9 C4 178.00(16)
C7 C8 C9 C3 -173.63(16)
N1 C8 C9 C3 6.2(2)
C5 C4 C9 C8 3.1(3)
C5 C4 C9 C3 174.39(17)
C21 C3 C9 C8 -139.38(19)
C2 C3 C9 C8 40.9(2)
C21 C3 C9 C4 49.3(3)
C2 C3 C9 C4 -130.40(18)
O1 S1 C10 C15 141.89(18)
O2 S1 C10 C15 10.2(2)
N1 S1 C10 C15 -103.43(18)
O1 S1 C10 C11 -41.12(18)
O2 S1 C10 C11 -172.82(15)
N1 S1 C10 C11 73.56(17)
C15 C10 C11 C12 0.9(3)
S1 C10 C11 C12 -176.08(15)
C10 C11 C12 C13 -1.0(3)
C11 C12 C13 C14 0.2(3)
C11 C12 C13 C16 179.5(2)
C12 C13 C14 C15 0.6(3)
C16 C13 C14 C15 -178.6(2)
C13 C14 C15 C10 -0.7(3)
C11 C10 C15 C14 -0.1(3)
S1 C10 C15 C14 176.85(17)
C3 C2 C17 C18 -113.2(2)
C1 C2 C17 C18 126.0(2)
C20 C2 C17 C18 5.8(3)
C2 C17 C18 C19 -4.0(4)
C17 C18 C19 C20 0.3(4)
C18 C19 C20 C2 3.3(4)
C3 C2 C20 C19 117.4(2)
C17 C2 C20 C19 -5.2(3)
C1 C2 C20 C19 -121.8(2)
C9 C3 C21 C22 6.1(3)
C2 C3 C21 C22 -174.27(18)
C23 O4 C22 O3 0.1(3)
C23 O4 C22 C21 -179.31(19)
C3 C21 C22 O3 -16.1(4)
C3 C21 C22 O4 163.23(19)
